data_9003089
loop_
_publ_author_name
'Benna, P.'
'Bruno, E.'

_publ_section_title
;Single-crystal in situ high-temperature structural investigation of the I-1 -
 I2/c phase transition in Ca0.2Sr0.8Al2Si2O8 feldspar T = 200 C
;
_journal_name_full 'American Mineralogist'
_journal_page_first 1532
_journal_page_last 1541
_journal_volume 88
_journal_year 2003
_chemical_formula_sum 'Al2 Ca0.2 O8 Si2 Sr0.8'
_chemical_name_mineral Feldspar
_space_group_IT_number 2
_symmetry_space_group_name_Hall '-P 1 (-1/2*x+1/2*y+1/2*z,1/2*x-1/2*y+1/2*z,1/2*x+1/2*y-1/2*z)'
_symmetry_space_group_name_H-M 'I -1'
_cell_angle_alpha 90.68
_cell_angle_beta 115.51
_cell_angle_gamma 90.54
_cell_formula_units_Z 8
_cell_length_a 8.367
_cell_length_b 12.968
_cell_length_c 14.266
_cell_volume 1396.723
_database_code_amcsd 0003178
_diffrn_ambient_temperature 473.15
_exptl_crystal_density_diffrn 3.008
_cod_original_formula_sum '(Ca.2 Sr.8) Si2 Al2 O8'
_cod_database_code 9003089

loop_
_space_group_symop_operation_xyz
x,y,z
1/2+x,1/2+y,1/2+z
-x,-y,-z
1/2-x,1/2-y,1/2-z

loop_
_atom_site_aniso_label
_atom_site_aniso_U_11
_atom_site_aniso_U_22
_atom_site_aniso_U_33
_atom_site_aniso_U_12
_atom_site_aniso_U_13
_atom_site_aniso_U_23
Ca(0) 0.01100 0.03700 0.02900 0.00000 0.00500 -0.01200
Sr(0) 0.01100 0.03700 0.02900 0.00000 0.00500 -0.01200
Ca(z) 0.01200 0.02900 0.02500 0.00100 0.00600 -0.00400
Sr(z) 0.01200 0.02900 0.02500 0.00100 0.00600 -0.00400
SiT1(00) 0.01400 0.01500 0.01100 -0.00300 0.00700 -0.00100
AlT1(0z) 0.01200 0.01300 0.01200 -0.00200 0.00600 0.00000
AlT1(m0) 0.01300 0.01400 0.01100 0.00200 0.00600 0.00000
SiT1(mz) 0.01300 0.01400 0.01100 0.00300 0.00600 0.00100
AlT2(00) 0.01000 0.01200 0.01300 0.00000 0.00500 0.00000
SiT2(0z) 0.01100 0.01100 0.01400 -0.00100 0.00600 -0.00100
SiT2(m0) 0.01000 0.01100 0.01300 0.00100 0.00400 0.00000
AlT2(mz) 0.01200 0.01100 0.01300 0.00100 0.00600 0.00000
OA(10) 0.02300 0.01900 0.01300 -0.00100 0.01000 0.00100
OA(1z) 0.02200 0.02200 0.01200 0.00100 0.01000 0.00200
OA(20) 0.01600 0.01000 0.02500 0.00100 0.00800 0.00200
OA(2z) 0.01100 0.01100 0.02700 -0.00100 0.00500 0.00000
OB(00) 0.01900 0.02500 0.02600 -0.00500 0.01400 -0.00100
OB(0z) 0.02000 0.02400 0.02700 -0.00500 0.01600 0.00100
OB(m0) 0.01800 0.02900 0.03100 0.00500 0.01600 -0.00300
OB(mz) 0.02100 0.02600 0.02700 0.00700 0.01600 0.00300
OC(00) 0.02100 0.01800 0.02500 -0.00600 0.01000 -0.00500
OC(0z) 0.01900 0.01600 0.03000 -0.00700 0.01100 -0.00600
OC(m0) 0.01800 0.01500 0.02500 0.00500 0.00800 0.00200
OC(mz) 0.02000 0.01700 0.02500 0.00500 0.00800 0.00200
OD(00) 0.02100 0.03100 0.01600 0.00300 0.00400 0.00200
OD(0z) 0.01800 0.02400 0.01500 0.00200 0.00200 0.00100
OD(m0) 0.01800 0.02600 0.01600 -0.00100 0.00100 -0.00200
OD(mz) 0.01800 0.02900 0.01700 -0.00100 0.00200 -0.00300

loop_
_atom_site_label
_atom_site_fract_x
_atom_site_fract_y
_atom_site_fract_z
_atom_site_occupancy
_atom_site_U_iso_or_equiv
_atom_site_type_symbol
_atom_site_attached_hydrogens
Ca(0) 0.27040 0.00100 0.06670 0.20000 0.02700 Ca 0
Sr(0) 0.27040 0.00100 0.06670 0.80000 0.02700 Sr 0
Ca(z) 0.26900 0.00590 0.56400 0.20000 0.02300 Ca 0
Sr(z) 0.26900 0.00590 0.56400 0.80000 0.02300 Sr 0
SiT1(00) 0.00730 0.17080 0.10740 1.00000 0.01300 Si 0
AlT1(0z) 0.00310 0.17460 0.61550 1.00000 0.01200 Al 0
AlT1(m0) 0.00210 0.81970 0.11730 1.00000 0.01200 Al 0
SiT1(mz) 0.00690 0.82240 0.60930 1.00000 0.01200 Si 0
AlT2(00) 0.69330 0.11900 0.16790 1.00000 0.01200 Al 0
SiT2(0z) 0.68380 0.11150 0.66870 1.00000 0.01200 Si 0
SiT2(m0) 0.68520 0.88540 0.17480 1.00000 0.01200 Si 0
AlT2(mz) 0.69360 0.87820 0.67240 1.00000 0.01200 Al 0
OA(10) 0.00590 0.12850 0.99830 1.00000 0.01800 O 0
OA(1z) 0.99530 0.12920 0.49720 1.00000 0.01800 O 0
OA(20) 0.59060 0.99700 0.14250 1.00000 0.01700 O 0
OA(2z) 0.58930 0.99740 0.64210 1.00000 0.01700 O 0
OB(00) 0.82650 0.12050 0.10240 1.00000 0.02200 O 0
OB(0z) 0.80690 0.12070 0.60760 1.00000 0.02200 O 0
OB(m0) 0.80990 0.86770 0.11650 1.00000 0.02400 O 0
OB(mz) 0.82860 0.86830 0.60910 1.00000 0.02200 O 0
OC(00) 0.01420 0.29330 0.12320 1.00000 0.02100 O 0
OC(0z) 0.01950 0.30590 0.63690 1.00000 0.02100 O 0
OC(m0) 0.01530 0.68680 0.12420 1.00000 0.02000 O 0
OC(mz) 0.01150 0.69860 0.61290 1.00000 0.02100 O 0
OD(00) 0.18650 0.12010 0.19350 1.00000 0.02400 O 0
OD(0z) 0.19660 0.11440 0.69990 1.00000 0.02100 O 0
OD(m0) 0.19870 0.87750 0.20710 1.00000 0.02200 O 0
OD(mz) 0.18790 0.87040 0.69910 1.00000 0.02400 O 0

loop_
_cod_changelog_entry_id
_cod_changelog_entry_author
_cod_changelog_entry_date
_cod_changelog_entry_text
1
;cod-tools version 3.8.0
Id: cif_guess_AMCSD_atom_types 9581 2023-05-17 12:35:41Z saulius
;
2023-05-23T09:15:13+03:00
;Derived atom types and hydrogen counts
from atom names that follow the AMCSD naming convention
(Wat == water, O-H == hydroxyl).
;

loop_
_cod_related_entry_id
_cod_related_entry_database
_cod_related_entry_code
1 AMCSD 0003178
